data_4061481
loop_
_publ_author_name
'Cole, Sarah C.'
'Coles, Martyn P.'
'Hitchcock, Peter B.'

_publ_section_title
;
Boroxide Complexes of the group 4 Metals: A 'Non-Innocent'
Ligand in Olefin Polymerisation
;
_journal_issue 13
_journal_name_full Organometallics
_journal_page_first 3279
_journal_page_last 3289
_journal_paper_doi 10.1021/om050202+
_journal_volume 24
_journal_year 2005
_chemical_formula_moiety 'C27 H35 B1 Cl2 O1 Ti1'
_chemical_formula_sum 'C27 H35 B Cl2 O Ti'
_chemical_formula_weight 505.16
_space_group_IT_number 61
_space_group_name_Hall '-P 2ac 2ab'
_space_group_name_H-M_alt 'P b c a'
_symmetry_cell_setting orthorhombic
_symmetry_Int_Tables_number 61
_symmetry_space_group_name_Hall '-P 2ac 2ab'
_symmetry_space_group_name_H-M 'P b c a'
_cell_angle_alpha 90
_cell_angle_beta 90
_cell_angle_gamma 90
_cell_formula_units_Z 8
_cell_length_a 14.9688(7)
_cell_length_b 19.8758(11)
_cell_length_c 17.3339(10)
_cell_measurement_temperature 173(2)
_cell_volume 5157.1(5)
_diffrn_ambient_temperature 173(2)
_exptl_crystal_density_diffrn 1.301
_cod_original_formula_sum 'C27 H35 B1 Cl2 O1 Ti1'
_cod_database_code 4061481

loop_
_symmetry_equiv_pos_as_xyz
'x, y, z'
'-x+1/2, -y, z+1/2'
'x+1/2, -y+1/2, -z'
'-x, y+1/2, -z+1/2'
'-x, -y, -z'
'x-1/2, y, -z-1/2'
'-x-1/2, y-1/2, z'
'x, -y-1/2, z-1/2'

loop_
_atom_site_label
_atom_site_type_symbol
_atom_site_fract_x
_atom_site_fract_y
_atom_site_fract_z
_atom_site_U_iso_or_equiv
_atom_site_adp_type
_atom_site_occupancy
_atom_site_symmetry_multiplicity
_atom_site_calc_flag
_atom_site_refinement_flags
_atom_site_disorder_assembly
_atom_site_disorder_group
Ti Ti 0.13440(4) 0.72753(3) 0.26020(4) 0.0340(2) Uani 1 1 d . . .
Cl1 Cl 0.23695(8) 0.73605(6) 0.16515(8) 0.0592(4) Uani 1 1 d . A 1
Cl2 Cl 0.21927(8) 0.74078(6) 0.36720(7) 0.0580(4) Uani 1 1 d . A 1
B B 0.0637(3) 0.5781(2) 0.2551(3) 0.0318(11) Uani 1 1 d . A 1
O O 0.10686(16) 0.63879(12) 0.26214(15) 0.0362(7) Uani 1 1 d . A 1
C1 C 0.0148(3) 0.7854(2) 0.3180(2) 0.0374(10) Uani 1 1 d . A 1
C2 C 0.0726(3) 0.8365(2) 0.2902(2) 0.0346(10) Uani 1 1 d . A 1
C3 C 0.0759(3) 0.8306(2) 0.2093(2) 0.0358(10) Uani 1 1 d . A 1
C4 C 0.0206(3) 0.7768(2) 0.1866(2) 0.0386(10) Uani 1 1 d . A 1
C5 C -0.0173(3) 0.7492(2) 0.2539(3) 0.0403(11) Uani 1 1 d . A 1
H5 H -0.0577 0.7124 0.2558 0.048 Uiso 1 1 calc R A 1
C6 C -0.0132(3) 0.7754(2) 0.4003(2) 0.0584(13) Uani 1 1 d . A 1
H6A H 0.0397 0.7757 0.4336 0.088 Uiso 1 1 calc R A 1
H6B H -0.044 0.7322 0.4054 0.088 Uiso 1 1 calc R A 1
H6C H -0.0535 0.8119 0.4157 0.088 Uiso 1 1 calc R A 1
C7 C 0.1180(3) 0.8889(2) 0.3383(3) 0.0547(13) Uani 1 1 d . A 1
H7A H 0.1738 0.9027 0.3132 0.082 Uiso 1 1 calc R A 1
H7B H 0.1313 0.8703 0.3894 0.082 Uiso 1 1 calc R A 1
H7C H 0.0787 0.928 0.3438 0.082 Uiso 1 1 calc R A 1
C8 C 0.1221(3) 0.8779(2) 0.1549(3) 0.0591(14) Uani 1 1 d . A 1
H8A H 0.144 0.8528 0.1101 0.089 Uiso 1 1 calc R A 1
H8B H 0.1725 0.8993 0.1813 0.089 Uiso 1 1 calc R A 1
H8C H 0.0799 0.9125 0.1378 0.089 Uiso 1 1 calc R A 1
C9 C 0.0027(4) 0.7537(3) 0.1055(3) 0.0660(16) Uani 1 1 d . A 1
H9A H -0.0307 0.7886 0.0778 0.099 Uiso 1 1 calc R A 1
H9B H -0.0324 0.7121 0.1067 0.099 Uiso 1 1 calc R A 1
H9C H 0.0595 0.7454 0.0791 0.099 Uiso 1 1 calc R A 1
C10 C 0.0863(2) 0.5212(2) 0.3168(2) 0.0324(10) Uani 1 1 d . A 1
C11 C 0.0835(3) 0.5359(2) 0.3965(2) 0.0365(10) Uani 1 1 d . A 1
C12 C 0.1072(3) 0.4868(2) 0.4496(2) 0.0391(11) Uani 1 1 d . A 1
H12 H 0.1024 0.4969 0.503 0.047 Uiso 1 1 calc R A 1
C13 C 0.1376(3) 0.4235(2) 0.4280(2) 0.0374(10) Uani 1 1 d . A 1
C14 C 0.1388(3) 0.4092(2) 0.3497(2) 0.0375(10) Uani 1 1 d . A 1
H14 H 0.1571 0.3657 0.3334 0.045 Uiso 1 1 calc R A 1
C15 C 0.1142(2) 0.4560(2) 0.2943(2) 0.0311(10) Uani 1 1 d . A 1
C16 C 0.0551(3) 0.6040(2) 0.4268(2) 0.0475(12) Uani 1 1 d . A 1
H16A H 0.0359 0.5996 0.4807 0.071 Uiso 1 1 calc R A 1
H16B H 0.0054 0.6212 0.3957 0.071 Uiso 1 1 calc R A 1
H16C H 0.1055 0.6354 0.4238 0.071 Uiso 1 1 calc R A 1
C17 C 0.1691(3) 0.3732(2) 0.4875(2) 0.0444(11) Uani 1 1 d . A 1
H17A H 0.1881 0.3318 0.4617 0.067 Uiso 0.5 1 calc PR A 1
H17B H 0.1201 0.3631 0.5232 0.067 Uiso 0.5 1 calc PR A 1
H17C H 0.2195 0.3922 0.5163 0.067 Uiso 0.5 1 calc PR A 1
H17D H 0.1637 0.3929 0.5392 0.067 Uiso 0.5 1 calc PR A 1
H17E H 0.2317 0.3616 0.4776 0.067 Uiso 0.5 1 calc PR A 1
H17F H 0.1323 0.3325 0.4845 0.067 Uiso 0.5 1 calc PR A 1
C18 C 0.1233(3) 0.4365(2) 0.2105(2) 0.0392(10) Uani 1 1 d . A 1
H18A H 0.1772 0.4572 0.1889 0.059 Uiso 1 1 calc R A 1
H18B H 0.0708 0.4522 0.1819 0.059 Uiso 1 1 calc R A 1
H18C H 0.1277 0.3875 0.2062 0.059 Uiso 1 1 calc R A 1
C19 C -0.0053(3) 0.57256(19) 0.1869(2) 0.0338(10) Uani 1 1 d . A 1
C20 C 0.0218(3) 0.5762(2) 0.1092(2) 0.0348(10) Uani 1 1 d . A 1
C21 C -0.0413(3) 0.5776(2) 0.0508(2) 0.0392(11) Uani 1 1 d . A 1
H21 H -0.0215 0.5775 -0.0013 0.047 Uiso 1 1 calc R A 1
C22 C -0.1325(3) 0.5793(2) 0.0656(2) 0.0420(11) Uani 1 1 d . A 1
C23 C -0.1595(3) 0.5749(2) 0.1421(2) 0.0399(11) Uani 1 1 d . A 1
H23 H -0.2216 0.5748 0.1535 0.048 Uiso 1 1 calc R A 1
C24 C -0.0989(3) 0.5706(2) 0.2025(2) 0.0340(10) Uani 1 1 d . A 1
C25 C 0.1195(3) 0.5805(2) 0.0878(2) 0.0446(11) Uani 1 1 d . A 1
H25A H 0.1317 0.55 0.0446 0.067 Uiso 1 1 calc R A 1
H25B H 0.1561 0.5676 0.1322 0.067 Uiso 1 1 calc R A 1
H25C H 0.134 0.6267 0.0725 0.067 Uiso 1 1 calc R A 1
C26 C -0.1989(3) 0.5880(3) 0.0007(3) 0.0557(13) Uani 1 1 d . A 1
H26A H -0.167 0.5906 -0.0485 0.084 Uiso 0.5 1 calc PR A 1
H26B H -0.233 0.6295 0.0088 0.084 Uiso 0.5 1 calc PR A 1
H26C H -0.2399 0.5495 -0.0001 0.084 Uiso 0.5 1 calc PR A 1
H26D H -0.2596 0.5891 0.022 0.084 Uiso 0.5 1 calc PR A 1
H26E H -0.1936 0.5502 -0.0353 0.084 Uiso 0.5 1 calc PR A 1
H26F H -0.1867 0.6302 -0.0265 0.084 Uiso 0.5 1 calc PR A 1
C27 C -0.1338(3) 0.5665(2) 0.2839(2) 0.0420(11) Uani 1 1 d . A 1
H27A H -0.1362 0.6118 0.3063 0.063 Uiso 1 1 calc R A 1
H27B H -0.094 0.5381 0.3149 0.063 Uiso 1 1 calc R A 1
H27C H -0.1939 0.547 0.2836 0.063 Uiso 1 1 calc R A 1

loop_
_atom_site_aniso_label
_atom_site_aniso_U_11
_atom_site_aniso_U_22
_atom_site_aniso_U_33
_atom_site_aniso_U_23
_atom_site_aniso_U_13
_atom_site_aniso_U_12
Ti 0.0340(4) 0.0228(4) 0.0450(5) 0.0015(3) -0.0029(4) -0.0014(3)
Cl1 0.0509(7) 0.0453(8) 0.0815(9) 0.0076(7) 0.0228(7) 0.0031(6)
Cl2 0.0615(7) 0.0360(7) 0.0764(9) 0.0013(6) -0.0336(7) -0.0028(6)
B 0.033(2) 0.026(3) 0.036(3) -0.006(2) 0.014(2) 0.002(2)
O 0.0389(16) 0.0229(15) 0.0469(16) 0.0005(13) -0.0025(14) -0.0017(12)
C1 0.041(2) 0.028(3) 0.043(2) 0.002(2) 0.005(2) 0.007(2)
C2 0.035(2) 0.022(2) 0.047(3) -0.0004(19) -0.006(2) 0.0039(19)
C3 0.036(2) 0.024(3) 0.048(3) 0.0063(19) 0.002(2) 0.0059(19)
C4 0.047(2) 0.030(3) 0.039(2) 0.001(2) -0.005(2) 0.009(2)
C5 0.033(2) 0.022(2) 0.066(3) 0.000(2) -0.007(2) 0.0020(17)
C6 0.078(3) 0.047(3) 0.050(3) 0.007(3) 0.015(3) 0.012(3)
C7 0.062(3) 0.032(3) 0.070(3) -0.012(2) -0.013(3) 0.006(2)
C8 0.069(3) 0.038(3) 0.070(3) 0.016(2) 0.016(3) 0.007(3)
C9 0.093(4) 0.059(4) 0.047(3) -0.012(3) -0.027(3) 0.025(3)
C10 0.032(2) 0.026(2) 0.040(2) 0.0002(19) 0.0009(19) -0.0061(18)
C11 0.039(2) 0.031(3) 0.039(3) -0.001(2) 0.003(2) -0.004(2)
C12 0.044(2) 0.040(3) 0.033(2) -0.001(2) 0.001(2) -0.007(2)
C13 0.036(2) 0.032(3) 0.044(3) 0.003(2) 0.002(2) -0.003(2)
C14 0.036(2) 0.025(2) 0.051(3) -0.004(2) 0.002(2) 0.000(2)
C15 0.027(2) 0.027(2) 0.039(2) 0.0014(19) -0.0013(18) -0.0028(18)
C16 0.064(3) 0.034(3) 0.044(3) -0.007(2) 0.003(2) 0.000(2)
C17 0.046(3) 0.039(3) 0.049(3) 0.005(2) -0.003(2) 0.004(2)
C18 0.042(2) 0.033(3) 0.043(2) -0.0031(19) 0.000(2) 0.003(2)
C19 0.041(2) 0.016(2) 0.044(3) -0.0008(18) -0.002(2) -0.0018(18)
C20 0.037(2) 0.029(2) 0.038(3) -0.0049(19) 0.001(2) -0.001(2)
C21 0.053(3) 0.031(3) 0.034(2) 0.0010(19) 0.004(2) 0.004(2)
C22 0.046(3) 0.039(3) 0.042(3) -0.002(2) -0.001(2) -0.003(2)
C23 0.032(2) 0.028(3) 0.060(3) 0.001(2) 0.003(2) -0.0030(19)
C24 0.037(2) 0.025(2) 0.040(2) -0.0003(18) 0.001(2) -0.0008(19)
C25 0.046(3) 0.048(3) 0.039(2) -0.002(2) 0.008(2) -0.002(2)
C26 0.056(3) 0.061(4) 0.051(3) -0.003(3) -0.014(2) 0.005(3)
C27 0.044(2) 0.032(3) 0.051(3) 0.000(2) 0.006(2) 0.003(2)

loop_
_geom_bond_atom_site_label_1
_geom_bond_atom_site_label_2
_geom_bond_distance
_geom_bond_site_symmetry_2
_geom_bond_publ_flag
Ti O 1.812(2) . ?
Ti Cl1 2.2583(13) . ?
Ti Cl2 2.2635(13) . ?
Ti C5 2.314(4) . ?
Ti C4 2.343(4) . ?
Ti C1 2.351(4) . ?
Ti C3 2.397(4) . ?
Ti C2 2.412(4) . ?
B O 1.374(5) . ?
B C19 1.574(6) . ?
B C10 1.592(6) . ?
C1 C5 1.407(6) . ?
C1 C2 1.419(6) . ?
C1 C6 1.500(6) . ?
C2 C3 1.408(5) . ?
C2 C7 1.498(6) . ?
C3 C4 1.408(6) . ?
C3 C8 1.499(6) . ?
C4 C5 1.408(6) . ?
C4 C9 1.504(6) . ?
C10 C11 1.412(6) . ?
C10 C15 1.416(5) . ?
C11 C12 1.388(6) . ?
C11 C16 1.513(6) . ?
C12 C13 1.390(6) . ?
C13 C14 1.387(6) . ?
C13 C17 1.512(6) . ?
C14 C15 1.386(5) . ?
C15 C18 1.510(5) . ?
C19 C20 1.410(6) . ?
C19 C24 1.428(5) . ?
C20 C21 1.384(5) . ?
C20 C25 1.511(5) . ?
C21 C22 1.389(6) . ?
C22 C23 1.390(6) . ?
C22 C26 1.510(6) . ?
C23 C24 1.388(5) . ?
C24 C27 1.508(5) . ?
